data_4078939
loop_
_publ_author_name
'Shi, Yang'
'Brenner, Peter'
'Bertsch, Stefanie'
'Radacki, Krzysztof'
'Dewhurst, Rian D.'

_publ_section_title
;
 \h3-Furfuryl and \h3-Thienyl Complexes of Palladium and Platinum of
 Relevance to the Functionalization of Biomass-Derived Furans
;
_journal_issue 15
_journal_name_full Organometallics
_journal_page_first 5599
_journal_paper_doi 10.1021/om300568z
_journal_volume 31
_journal_year 2012
_chemical_formula_moiety 'C26 H40 F3 O6 P Pd S'
_chemical_formula_sum 'C26 H40 F3 O6 P Pd S'
_chemical_formula_weight 675.01
_chemical_name_common
;
?
;
_chemical_name_systematic
; 
?
;
_space_group_IT_number 2
_symmetry_cell_setting triclinic
_symmetry_space_group_name_Hall '-P 1'
_symmetry_space_group_name_H-M 'P -1'
_atom_sites_solution_hydrogens geom
_atom_sites_solution_primary direct
_atom_sites_solution_secondary difmap
_audit_creation_method SHELXL-97
_cell_angle_alpha 101.782(7)
_cell_angle_beta 96.075(8)
_cell_angle_gamma 90.978(8)
_cell_formula_units_Z 2
_cell_length_a 9.286(5)
_cell_length_b 9.748(5)
_cell_length_c 16.543(8)
_cell_measurement_reflns_used 987
_cell_measurement_temperature 174(2)
_cell_measurement_theta_max 28.16
_cell_measurement_theta_min 3.17
_cell_volume 1456.5(13)
_computing_cell_refinement 'Saint+ NT ver. 6.45 (Bruker AXS)'
_computing_data_collection 'Smart NT ver. 5.63 (Bruker AXS)'
_computing_data_reduction 'Saint+ NT ver. 6.45 (Bruker AXS)'
_computing_molecular_graphics 'XP ver. 5.1 (Bruker AXS, 1998)'
_computing_publication_material 'SHELXL-97 (Sheldrick, 2008)'
_computing_structure_refinement 'SHELXL-97 (Sheldrick, 1997)'
_computing_structure_solution 'SHELXS-97 (Sheldrick, 1990)'
_diffrn_ambient_temperature 174(2)
_diffrn_measured_fraction_theta_full 0.999
_diffrn_measured_fraction_theta_max 0.996
_diffrn_measurement_device_type 'Bruker APEX-I CCD'
_diffrn_measurement_method '\f and \w scans'
_diffrn_radiation_monochromator graphite
_diffrn_radiation_source 'sealed tube'
_diffrn_radiation_type MoK\a
_diffrn_radiation_wavelength 0.71073
_diffrn_reflns_av_R_equivalents 0.0392
_diffrn_reflns_av_sigmaI/netI 0.0293
_diffrn_reflns_limit_h_max 12
_diffrn_reflns_limit_h_min -12
_diffrn_reflns_limit_k_max 13
_diffrn_reflns_limit_k_min -13
_diffrn_reflns_limit_l_max 22
_diffrn_reflns_limit_l_min -22
_diffrn_reflns_number 36321
_diffrn_reflns_theta_full 26.00
_diffrn_reflns_theta_max 28.40
_diffrn_reflns_theta_min 2.21
_exptl_absorpt_coefficient_mu 0.820
_exptl_absorpt_correction_T_max 0.9373
_exptl_absorpt_correction_T_min 0.8466
_exptl_absorpt_correction_type multi-scan
_exptl_absorpt_process_details 'Sadabs 2008/1 (Brucker 2008)'
_exptl_crystal_colour yellow
_exptl_crystal_density_diffrn 1.539
_exptl_crystal_density_method 'not measured'
_exptl_crystal_description block
_exptl_crystal_F_000 696
_exptl_crystal_size_max 0.21
_exptl_crystal_size_mid 0.17
_exptl_crystal_size_min 0.08
_refine_diff_density_max 0.924
_refine_diff_density_min -0.545
_refine_diff_density_rms 0.085
_refine_ls_extinction_method none
_refine_ls_goodness_of_fit_ref 1.103
_refine_ls_hydrogen_treatment constr
_refine_ls_matrix_type full
_refine_ls_number_parameters 390
_refine_ls_number_reflns 7286
_refine_ls_number_restraints 114
_refine_ls_restrained_S_all 1.159
_refine_ls_R_factor_all 0.0453
_refine_ls_R_factor_gt 0.0401
_refine_ls_shift/su_max 0.004
_refine_ls_shift/su_mean 0.000
_refine_ls_structure_factor_coef Fsqd
_refine_ls_weighting_details 'calc w=1/[\s^2^(Fo^2^)+(0.0484P)^2^+1.2273P] where P=(Fo^2^+2Fc^2^)/3'
_refine_ls_weighting_scheme calc
_refine_ls_wR_factor_gt 0.0991
_refine_ls_wR_factor_ref 0.1027
_reflns_number_gt 6613
_reflns_number_total 7286
_reflns_threshold_expression >2sigma(I)
_cod_data_source_file om300568z_si_001.cif
_cod_data_source_block 1
_cod_depositor_comments
;
The following automatic conversions were performed:

'_symmetry_cell_setting' value 'Triclinic' changed to 'triclinic'
according to /home/saulius/struct/CIF-dictionaries/cif_core.dic
dictionary named 'cif_core.dic' version 2.4.2 from 2011-04-26.

Automatic conversion script
Id: cif_fix_values 1891 2012-01-12 08:04:46Z andrius 
;
_cod_original_cell_volume 1456.6(13)
_cod_original_sg_symbol_Hall '-P 1  '
_cod_original_sg_symbol_H-M P-1
_cod_database_code 4078939

loop_
_symmetry_equiv_pos_as_xyz
'x, y, z'
'-x, -y, -z'

loop_
_atom_site_label
_atom_site_type_symbol
_atom_site_fract_x
_atom_site_fract_y
_atom_site_fract_z
_atom_site_U_iso_or_equiv
_atom_site_adp_type
_atom_site_occupancy
_atom_site_symmetry_multiplicity
_atom_site_calc_flag
_atom_site_refinement_flags
_atom_site_disorder_assembly
_atom_site_disorder_group
P1 P 0.95157(7) 0.10842(7) 1.27987(4) 0.02495(13) Uani 1 1 d . . .
C1_1 C 0.8497(3) 0.1671(3) 1.19204(16) 0.0281(5) Uani 1 1 d . . .
H1_1 H 0.8604 0.2716 1.2021 0.034 Uiso 1 1 calc R . .
C2_1 C 0.6876(3) 0.1263(4) 1.18428(19) 0.0393(6) Uani 1 1 d . . .
H2A_1 H 0.6754 0.0236 1.1788 0.047 Uiso 1 1 calc R . .
H2B_1 H 0.6466 0.1725 1.2353 0.047 Uiso 1 1 calc R . .
C3_1 C 0.6054(3) 0.1694(4) 1.1090(2) 0.0462(8) Uani 1 1 d . . .
H3A_1 H 0.5022 0.1382 1.1041 0.055 Uiso 1 1 calc R . .
H3B_1 H 0.6099 0.2729 1.1169 0.055 Uiso 1 1 calc R . .
C4_1 C 0.6692(4) 0.1056(4) 1.0297(2) 0.0516(9) Uani 1 1 d . . .
H4A_1 H 0.6567 0.0022 1.0191 0.062 Uiso 1 1 calc R . .
H4B_1 H 0.6167 0.1382 0.9823 0.062 Uiso 1 1 calc R . .
C5_1 C 0.8288(4) 0.1462(4) 1.03611(19) 0.0443(7) Uani 1 1 d . . .
H5A_1 H 0.8403 0.2488 1.0407 0.053 Uiso 1 1 calc R . .
H5B_1 H 0.8689 0.0991 0.9849 0.053 Uiso 1 1 calc R . .
C6_1 C 0.9133(3) 0.1057(3) 1.11098(17) 0.0368(6) Uani 1 1 d . . .
H6A_1 H 1.0155 0.1398 1.1153 0.044 Uiso 1 1 calc R . .
H6B_1 H 0.9121 0.0022 1.1029 0.044 Uiso 1 1 calc R . .
C1_2 C 1.1379(3) 0.1807(3) 1.28288(17) 0.0288(5) Uani 1 1 d . . .
H1_2 H 1.1761 0.1246 1.2326 0.035 Uiso 1 1 calc R . .
C2_2 C 1.1536(3) 0.3334(3) 1.27397(19) 0.0340(6) Uani 1 1 d . . .
H2A_2 H 1.0910 0.3470 1.2242 0.041 Uiso 1 1 calc R . .
H2B_2 H 1.1214 0.3961 1.3232 0.041 Uiso 1 1 calc R . .
C3_2 C 1.3111(3) 0.3713(3) 1.2660(2) 0.0404(7) Uani 1 1 d . . .
H3A_2 H 1.3384 0.3175 1.2127 0.049 Uiso 1 1 calc R . .
H3B_2 H 1.3202 0.4723 1.2651 0.049 Uiso 1 1 calc R . .
C4_2 C 1.4145(3) 0.3405(4) 1.3370(2) 0.0429(7) Uani 1 1 d . . .
H4A_2 H 1.5155 0.3591 1.3269 0.052 Uiso 1 1 calc R . .
H4B_2 H 1.3962 0.4038 1.3895 0.052 Uiso 1 1 calc R . .
C5_2 C 1.3965(3) 0.1899(4) 1.3457(2) 0.0417(7) Uani 1 1 d . . .
H5A_2 H 1.4611 0.1748 1.3944 0.050 Uiso 1 1 calc R . .
H5B_2 H 1.4252 0.1267 1.2956 0.050 Uiso 1 1 calc R . .
C6_2 C 1.2401(3) 0.1544(3) 1.35638(18) 0.0355(6) Uani 1 1 d . . .
H6A_2 H 1.2135 0.2128 1.4086 0.043 Uiso 1 1 calc R . .
H6B_2 H 1.2304 0.0547 1.3603 0.043 Uiso 1 1 calc R . .
C1_3 C 0.8652(3) 0.1856(3) 1.37327(15) 0.0269(5) Uani 1 1 d . . .
H1_3 H 0.7599 0.1577 1.3597 0.032 Uiso 1 1 calc R . .
C2_3 C 0.8724(3) 0.3458(3) 1.39812(17) 0.0330(6) Uani 1 1 d . . .
H2A_3 H 0.9749 0.3795 1.4123 0.040 Uiso 1 1 calc R . .
H2B_3 H 0.8312 0.3853 1.3505 0.040 Uiso 1 1 calc R . .
C3_3 C 0.7886(3) 0.3971(3) 1.47259(18) 0.0370(6) Uani 1 1 d . . .
H3A_3 H 0.7996 0.5005 1.4891 0.044 Uiso 1 1 calc R . .
H3B_3 H 0.6843 0.3718 1.4566 0.044 Uiso 1 1 calc R . .
C4_3 C 0.8430(3) 0.3328(3) 1.54593(17) 0.0367(6) Uani 1 1 d . . .
H4A_3 H 0.9446 0.3655 1.5656 0.044 Uiso 1 1 calc R . .
H4B_3 H 0.7837 0.3639 1.5921 0.044 Uiso 1 1 calc R . .
C5_3 C 0.8348(3) 0.1742(3) 1.52166(18) 0.0369(6) Uani 1 1 d . . .
H5A_3 H 0.7320 0.1412 1.5073 0.044 Uiso 1 1 calc R . .
H5B_3 H 0.8749 0.1349 1.5696 0.044 Uiso 1 1 calc R . .
C6_3 C 0.9188(3) 0.1208(3) 1.44762(17) 0.0327(6) Uani 1 1 d . . .
H6A_3 H 0.9066 0.0174 1.4314 0.039 Uiso 1 1 calc R . .
H6B_3 H 1.0233 0.1449 1.4638 0.039 Uiso 1 1 calc R . .
C1_4 C 1.1250(3) -0.1718(4) 1.2063(2) 0.0444(7) Uani 1 1 d . . .
H1A_4 H 1.1493 -0.1052 1.1748 0.053 Uiso 1 1 calc R . .
H1B_4 H 1.1603 -0.1580 1.2635 0.053 Uiso 1 1 calc R . .
C2_4 C 1.0359(3) -0.2920(3) 1.1679(2) 0.0406(7) Uani 1 1 d . . .
C3_4 C 0.9519(4) -0.3733(3) 1.2071(2) 0.0416(7) Uani 1 1 d . . .
H3_4 H 0.9634 -0.3791 1.2640 0.050 Uiso 1 1 calc R . .
C4_4 C 0.8454(4) -0.4458(3) 1.1437(2) 0.0405(7) Uani 1 1 d . . .
H4_4 H 0.7713 -0.5097 1.1503 0.049 Uiso 1 1 calc R . .
C5_4 C 0.8695(3) -0.4069(3) 1.07307(19) 0.0382(6) Uani 1 1 d . . .
O6_4 O 0.9849(2) -0.3122(2) 1.08542(13) 0.0400(5) Uani 1 1 d . . .
C7_4 C 0.7963(4) -0.4428(3) 0.9880(2) 0.0417(7) Uani 1 1 d . . .
O8_4 O 0.8325(3) -0.3980(3) 0.93102(16) 0.0609(7) Uani 1 1 d . . .
O9_4 O 0.6848(3) -0.5329(3) 0.98399(15) 0.0503(6) Uani 1 1 d . . .
C10_4 C 0.6013(4) -0.5746(5) 0.9034(2) 0.0571(9) Uani 1 1 d . . .
H10A_4 H 0.6643 -0.6199 0.8627 0.086 Uiso 1 1 calc R . .
H10B_4 H 0.5607 -0.4916 0.8861 0.086 Uiso 1 1 calc R . .
H10C_4 H 0.5224 -0.6406 0.9067 0.086 Uiso 1 1 calc R . .
Pd1 Pd 0.92899(2) -0.13101(2) 1.253354(13) 0.03061(8) Uani 1 1 d . . .
O1 O 0.7202(2) -0.1380(3) 1.29610(15) 0.0524(6) Uani 1 1 d D . .
S1_5 S 0.68716(17) -0.26763(14) 1.32706(9) 0.0403(5) Uani 0.543(3) 1 d PDU A 1
O2_5 O 0.6362(9) -0.3873(5) 1.2726(4) 0.0702(17) Uani 0.543(3) 1 d PDU A 1
O3_5 O 0.7947(5) -0.3049(7) 1.3804(4) 0.0805(18) Uani 0.543(3) 1 d PDU A 1
C1_5 C 0.5440(5) -0.2074(5) 1.3892(3) 0.0431(13) Uani 0.543(3) 1 d PDU A 1
F1_5 F 0.4956(7) -0.3018(8) 1.4259(6) 0.0617(16) Uani 0.543(3) 1 d PDU A 1
F2_5 F 0.5679(7) -0.0899(6) 1.4431(4) 0.0674(15) Uani 0.543(3) 1 d PDU A 1
F3_5 F 0.4338(5) -0.1696(8) 1.3447(4) 0.0999(19) Uani 0.543(3) 1 d PDU A 1
S1_6 S 0.59340(18) -0.23091(19) 1.29990(10) 0.0427(6) Uani 0.457(3) 1 d PDU A 2
O2_6 O 0.6037(12) -0.3655(5) 1.2581(4) 0.0702(17) Uani 0.457(3) 1 d PDU A 2
O3_6 O 0.4537(5) -0.1943(8) 1.2842(4) 0.089(2) Uani 0.457(3) 1 d PDU A 2
C1_6 C 0.6221(6) -0.2318(6) 1.4091(3) 0.0497(18) Uani 0.457(3) 1 d PDU A 2
F1_6 F 0.5385(9) -0.3197(10) 1.4338(8) 0.0617(16) Uani 0.457(3) 1 d PDU A 2
F2_6 F 0.6206(9) -0.1101(7) 1.4588(5) 0.0674(15) Uani 0.457(3) 1 d PDU A 2
F3_6 F 0.7561(7) -0.2567(8) 1.4309(4) 0.089(2) Uani 0.457(3) 1 d PDU A 2

loop_
_atom_site_aniso_label
_atom_site_aniso_U_11
_atom_site_aniso_U_22
_atom_site_aniso_U_33
_atom_site_aniso_U_23
_atom_site_aniso_U_13
_atom_site_aniso_U_12
P1 0.0259(3) 0.0221(3) 0.0264(3) 0.0047(2) 0.0023(2) -0.0023(2)
C1_1 0.0295(12) 0.0269(12) 0.0276(12) 0.0060(10) 0.0018(9) -0.0023(10)
C2_1 0.0304(13) 0.0510(18) 0.0367(15) 0.0112(13) 0.0015(11) -0.0056(12)
C3_1 0.0331(15) 0.057(2) 0.0462(17) 0.0119(15) -0.0076(13) -0.0023(14)
C4_1 0.054(2) 0.060(2) 0.0374(16) 0.0113(15) -0.0113(14) -0.0098(17)
C5_1 0.0511(18) 0.0530(19) 0.0299(14) 0.0121(13) 0.0027(13) -0.0013(15)
C6_1 0.0398(15) 0.0430(16) 0.0281(13) 0.0074(11) 0.0060(11) 0.0012(12)
C1_2 0.0259(12) 0.0264(12) 0.0344(13) 0.0072(10) 0.0033(10) -0.0015(9)
C2_2 0.0318(13) 0.0290(13) 0.0423(15) 0.0107(11) 0.0038(11) -0.0023(11)
C3_2 0.0348(14) 0.0382(16) 0.0509(17) 0.0142(13) 0.0081(13) -0.0090(12)
C4_2 0.0300(14) 0.0468(18) 0.0512(18) 0.0099(14) 0.0028(12) -0.0096(12)
C5_2 0.0273(13) 0.0485(18) 0.0510(18) 0.0158(14) 0.0007(12) -0.0008(12)
C6_2 0.0308(13) 0.0384(15) 0.0384(14) 0.0129(12) 0.0000(11) -0.0030(11)
C1_3 0.0282(12) 0.0257(12) 0.0264(11) 0.0046(9) 0.0033(9) -0.0011(9)
C2_3 0.0422(15) 0.0255(13) 0.0321(13) 0.0069(10) 0.0063(11) 0.0009(11)
C3_3 0.0451(16) 0.0297(14) 0.0350(14) 0.0018(11) 0.0076(12) 0.0054(12)
C4_3 0.0423(15) 0.0365(15) 0.0286(13) 0.0002(11) 0.0054(11) -0.0035(12)
C5_3 0.0470(16) 0.0344(15) 0.0310(13) 0.0079(11) 0.0102(12) 0.0002(12)
C6_3 0.0425(15) 0.0280(13) 0.0291(12) 0.0085(10) 0.0065(11) 0.0025(11)
C1_4 0.0389(16) 0.0385(16) 0.0507(18) -0.0023(14) 0.0035(13) 0.0044(13)
C2_4 0.0422(16) 0.0325(15) 0.0448(16) 0.0022(12) 0.0046(13) 0.0088(12)
C3_4 0.0604(19) 0.0244(13) 0.0398(15) 0.0066(11) 0.0030(14) 0.0058(13)
C4_4 0.0539(18) 0.0237(13) 0.0432(16) 0.0034(11) 0.0086(13) 0.0005(12)
C5_4 0.0431(16) 0.0304(14) 0.0401(15) 0.0023(12) 0.0092(12) 0.0020(12)
O6_4 0.0438(11) 0.0351(11) 0.0403(11) 0.0031(9) 0.0106(9) 0.0005(9)
C7_4 0.0457(17) 0.0387(16) 0.0394(16) 0.0029(13) 0.0093(13) 0.0033(13)
O8_4 0.0692(17) 0.0722(18) 0.0420(13) 0.0143(12) 0.0071(12) -0.0118(14)
O9_4 0.0512(13) 0.0544(15) 0.0419(12) 0.0049(11) 0.0019(10) -0.0066(11)
C10_4 0.050(2) 0.065(2) 0.049(2) 0.0001(17) 0.0003(16) -0.0020(18)
Pd1 0.03847(12) 0.02193(11) 0.03128(12) 0.00494(8) 0.00480(8) -0.00191(8)
O1 0.0578(15) 0.0498(14) 0.0538(14) 0.0144(11) 0.0204(12) -0.0107(12)
S1_5 0.0436(9) 0.0309(7) 0.0495(8) 0.0085(6) 0.0192(7) -0.0037(6)
O2_5 0.081(3) 0.061(2) 0.061(2) -0.0099(17) 0.024(2) -0.022(2)
O3_5 0.068(3) 0.091(4) 0.097(4) 0.050(3) 0.013(3) 0.022(3)
C1_5 0.041(3) 0.042(3) 0.049(3) 0.009(2) 0.019(2) 0.001(2)
F1_5 0.061(3) 0.064(2) 0.067(2) 0.0233(14) 0.025(3) -0.011(2)
F2_5 0.079(3) 0.0556(18) 0.064(2) -0.0065(17) 0.027(2) -0.004(2)
F3_5 0.061(3) 0.129(4) 0.119(4) 0.042(3) 0.020(3) 0.027(3)
S1_6 0.0406(10) 0.0497(10) 0.0343(8) 0.0049(7) -0.0012(7) -0.0134(8)
O2_6 0.081(3) 0.061(2) 0.061(2) -0.0099(17) 0.024(2) -0.022(2)
O3_6 0.059(3) 0.108(5) 0.095(4) 0.021(4) -0.020(3) 0.000(3)
C1_6 0.053(4) 0.048(4) 0.048(3) 0.012(3) 0.006(3) -0.015(3)
F1_6 0.061(3) 0.064(2) 0.067(2) 0.0233(14) 0.025(3) -0.011(2)
F2_6 0.079(3) 0.0556(18) 0.064(2) -0.0065(17) 0.027(2) -0.004(2)
F3_6 0.092(4) 0.100(4) 0.075(3) 0.042(3) -0.033(3) -0.010(3)

loop_
_atom_type_symbol
_atom_type_description
_atom_type_scat_dispersion_real
_atom_type_scat_dispersion_imag
_atom_type_scat_source
C C 0.0033 0.0016 'International Tables Vol C Tables 4.2.6.8 and 6.1.1.4'
H H 0.0000 0.0000 'International Tables Vol C Tables 4.2.6.8 and 6.1.1.4'
O O 0.0106 0.0060 'International Tables Vol C Tables 4.2.6.8 and 6.1.1.4'
F F 0.0171 0.0103 'International Tables Vol C Tables 4.2.6.8 and 6.1.1.4'
P P 0.1023 0.0942 'International Tables Vol C Tables 4.2.6.8 and 6.1.1.4'
S S 0.1246 0.1234 'International Tables Vol C Tables 4.2.6.8 and 6.1.1.4'
Pd Pd -0.9988 1.0072 'International Tables Vol C Tables 4.2.6.8 and 6.1.1.4'

loop_
_geom_angle_atom_site_label_1
_geom_angle_atom_site_label_2
_geom_angle_atom_site_label_3
_geom_angle
C1_1 P1 C1_3 106.43(12)
C1_1 P1 C1_2 104.21(12)
C1_3 P1 C1_2 112.44(12)
C6_1 C1_1 C2_1 110.4(2)
C6_1 C1_1 P1 109.98(19)
C2_1 C1_1 P1 111.63(19)
C6_1 C1_1 H1_1 108.3
C2_1 C1_1 H1_1 108.3
P1 C1_1 H1_1 108.3
C3_1 C2_1 C1_1 111.2(2)
C3_1 C2_1 H2A_1 109.4
C1_1 C2_1 H2A_1 109.4
C3_1 C2_1 H2B_1 109.4
C1_1 C2_1 H2B_1 109.4
H2A_1 C2_1 H2B_1 108.0
C4_1 C3_1 C2_1 111.0(3)
C4_1 C3_1 H3A_1 109.4
C2_1 C3_1 H3A_1 109.4
C4_1 C3_1 H3B_1 109.4
C2_1 C3_1 H3B_1 109.4
H3A_1 C3_1 H3B_1 108.0
C5_1 C4_1 C3_1 111.0(3)
C5_1 C4_1 H4A_1 109.4
C3_1 C4_1 H4A_1 109.4
C5_1 C4_1 H4B_1 109.4
C3_1 C4_1 H4B_1 109.4
H4A_1 C4_1 H4B_1 108.0
C4_1 C5_1 C6_1 111.6(3)
C4_1 C5_1 H5A_1 109.3
C6_1 C5_1 H5A_1 109.3
C4_1 C5_1 H5B_1 109.3
C6_1 C5_1 H5B_1 109.3
H5A_1 C5_1 H5B_1 108.0
C5_1 C6_1 C1_1 111.9(3)
C5_1 C6_1 H6A_1 109.2
C1_1 C6_1 H6A_1 109.2
C5_1 C6_1 H6B_1 109.2
C1_1 C6_1 H6B_1 109.2
H6A_1 C6_1 H6B_1 107.9
C6_2 C1_2 C2_2 110.7(2)
C6_2 C1_2 P1 113.30(19)
C2_2 C1_2 P1 116.88(19)
C6_2 C1_2 H1_2 104.9
C2_2 C1_2 H1_2 104.9
P1 C1_2 H1_2 104.9
C3_2 C2_2 C1_2 110.5(2)
C3_2 C2_2 H2A_2 109.5
C1_2 C2_2 H2A_2 109.5
C3_2 C2_2 H2B_2 109.5
C1_2 C2_2 H2B_2 109.5
H2A_2 C2_2 H2B_2 108.1
C4_2 C3_2 C2_2 112.1(3)
C4_2 C3_2 H3A_2 109.2
C2_2 C3_2 H3A_2 109.2
C4_2 C3_2 H3B_2 109.2
C2_2 C3_2 H3B_2 109.2
H3A_2 C3_2 H3B_2 107.9
C5_2 C4_2 C3_2 111.5(3)
C5_2 C4_2 H4A_2 109.3
C3_2 C4_2 H4A_2 109.3
C5_2 C4_2 H4B_2 109.3
C3_2 C4_2 H4B_2 109.3
H4A_2 C4_2 H4B_2 108.0
C4_2 C5_2 C6_2 111.1(3)
C4_2 C5_2 H5A_2 109.4
C6_2 C5_2 H5A_2 109.4
C4_2 C5_2 H5B_2 109.4
C6_2 C5_2 H5B_2 109.4
H5A_2 C5_2 H5B_2 108.0
C5_2 C6_2 C1_2 110.4(2)
C5_2 C6_2 H6A_2 109.6
C1_2 C6_2 H6A_2 109.6
C5_2 C6_2 H6B_2 109.6
C1_2 C6_2 H6B_2 109.6
H6A_2 C6_2 H6B_2 108.1
C2_3 C1_3 C6_3 110.7(2)
C2_3 C1_3 P1 116.16(18)
C6_3 C1_3 P1 111.62(18)
C2_3 C1_3 H1_3 105.9
C6_3 C1_3 H1_3 105.9
P1 C1_3 H1_3 105.9
C3_3 C2_3 C1_3 111.2(2)
C3_3 C2_3 H2A_3 109.4
C1_3 C2_3 H2A_3 109.4
C3_3 C2_3 H2B_3 109.4
C1_3 C2_3 H2B_3 109.4
H2A_3 C2_3 H2B_3 108.0
C4_3 C3_3 C2_3 111.3(2)
C4_3 C3_3 H3A_3 109.4
C2_3 C3_3 H3A_3 109.4
C4_3 C3_3 H3B_3 109.4
C2_3 C3_3 H3B_3 109.4
H3A_3 C3_3 H3B_3 108.0
C5_3 C4_3 C3_3 110.8(2)
C5_3 C4_3 H4A_3 109.5
C3_3 C4_3 H4A_3 109.5
C5_3 C4_3 H4B_3 109.5
C3_3 C4_3 H4B_3 109.5
H4A_3 C4_3 H4B_3 108.1
C4_3 C5_3 C6_3 111.6(2)
C4_3 C5_3 H5A_3 109.3
C6_3 C5_3 H5A_3 109.3
C4_3 C5_3 H5B_3 109.3
C6_3 C5_3 H5B_3 109.3
H5A_3 C5_3 H5B_3 108.0
C5_3 C6_3 C1_3 111.0(2)
C5_3 C6_3 H6A_3 109.4
C1_3 C6_3 H6A_3 109.4
C5_3 C6_3 H6B_3 109.4
C1_3 C6_3 H6B_3 109.4
H6A_3 C6_3 H6B_3 108.0
C2_4 C1_4 H1A_4 120.0
C2_4 C1_4 H1B_4 120.0
H1A_4 C1_4 H1B_4 120.0
O6_4 C2_4 C3_4 109.6(3)
O6_4 C2_4 C1_4 120.1(3)
C3_4 C2_4 C1_4 127.0(3)
C2_4 C3_4 C4_4 105.6(3)
C2_4 C3_4 H3_4 127.2
C4_4 C3_4 H3_4 127.2
C5_4 C4_4 C3_4 107.0(3)
C5_4 C4_4 H4_4 126.5
C3_4 C4_4 H4_4 126.5
C4_4 C5_4 O6_4 111.5(3)
C4_4 C5_4 C7_4 133.0(3)
O6_4 C5_4 C7_4 115.5(3)
C2_4 O6_4 C5_4 106.3(2)
O8_4 C7_4 O9_4 125.4(3)
O8_4 C7_4 C5_4 124.6(3)
O9_4 C7_4 C5_4 110.1(3)
C7_4 O9_4 C10_4 115.6(3)
O9_4 C10_4 H10A_4 109.5
O9_4 C10_4 H10B_4 109.5
H10A_4 C10_4 H10B_4 109.5
O9_4 C10_4 H10C_4 109.5
H10A_4 C10_4 H10C_4 109.5
H10B_4 C10_4 H10C_4 109.5
O2_5 S1_5 O3_5 107.0(5)
O2_5 S1_5 O1 120.3(4)
O3_5 S1_5 O1 115.0(3)
O2_5 S1_5 C1_5 107.2(3)
O3_5 S1_5 C1_5 105.7(3)
O1 S1_5 C1_5 100.21(18)
F2_5 C1_5 F1_5 108.9(7)
F2_5 C1_5 F3_5 97.6(6)
F1_5 C1_5 F3_5 107.0(6)
F2_5 C1_5 S1_5 117.3(4)
F1_5 C1_5 S1_5 113.1(5)
F3_5 C1_5 S1_5 111.5(4)
O2_6 S1_6 O3_6 107.4(5)
O2_6 S1_6 O1 113.5(4)
O3_6 S1_6 O1 122.8(4)
O2_6 S1_6 C1_6 107.1(3)
O3_6 S1_6 C1_6 106.5(3)
O1 S1_6 C1_6 97.9(2)
F2_6 C1_6 F1_6 108.7(8)
F2_6 C1_6 F3_6 96.4(6)
F1_6 C1_6 F3_6 108.5(6)
F2_6 C1_6 S1_6 115.6(6)
F1_6 C1_6 S1_6 115.2(6)
F3_6 C1_6 S1_6 110.7(4)

loop_
_geom_bond_atom_site_label_1
_geom_bond_atom_site_label_2
_geom_bond_distance
P1 C1_1 1.844(3)
P1 C1_3 1.845(3)
P1 C1_2 1.849(3)
C1_1 C6_1 1.535(4)
C1_1 C2_1 1.536(4)
C1_1 H1_1 1.0000
C2_1 C3_1 1.528(4)
C2_1 H2A_1 0.9900
C2_1 H2B_1 0.9900
C3_1 C4_1 1.518(5)
C3_1 H3A_1 0.9900
C3_1 H3B_1 0.9900
C4_1 C5_1 1.515(5)
C4_1 H4A_1 0.9900
C4_1 H4B_1 0.9900
C5_1 C6_1 1.520(4)
C5_1 H5A_1 0.9900
C5_1 H5B_1 0.9900
C6_1 H6A_1 0.9900
C6_1 H6B_1 0.9900
C1_2 C6_2 1.529(4)
C1_2 C2_2 1.531(4)
C1_2 H1_2 1.0000
C2_2 C3_2 1.528(4)
C2_2 H2A_2 0.9900
C2_2 H2B_2 0.9900
C3_2 C4_2 1.519(5)
C3_2 H3A_2 0.9900
C3_2 H3B_2 0.9900
C4_2 C5_2 1.511(5)
C4_2 H4A_2 0.9900
C4_2 H4B_2 0.9900
C5_2 C6_2 1.524(4)
C5_2 H5A_2 0.9900
C5_2 H5B_2 0.9900
C6_2 H6A_2 0.9900
C6_2 H6B_2 0.9900
C1_3 C2_3 1.530(4)
C1_3 C6_3 1.536(4)
C1_3 H1_3 1.0000
C2_3 C3_3 1.529(4)
C2_3 H2A_3 0.9900
C2_3 H2B_3 0.9900
C3_3 C4_3 1.521(4)
C3_3 H3A_3 0.9900
C3_3 H3B_3 0.9900
C4_3 C5_3 1.514(4)
C4_3 H4A_3 0.9900
C4_3 H4B_3 0.9900
C5_3 C6_3 1.528(4)
C5_3 H5A_3 0.9900
C5_3 H5B_3 0.9900
C6_3 H6A_3 0.9900
C6_3 H6B_3 0.9900
C1_4 C2_4 1.419(5)
C1_4 H1A_4 0.9500
C1_4 H1B_4 0.9500
C2_4 O6_4 1.369(4)
C2_4 C3_4 1.397(5)
C3_4 C4_4 1.425(5)
C3_4 H3_4 0.9500
C4_4 C5_4 1.338(4)
C4_4 H4_4 0.9500
C5_4 O6_4 1.373(4)
C5_4 C7_4 1.468(4)
C7_4 O8_4 1.192(4)
C7_4 O9_4 1.334(4)
O9_4 C10_4 1.447(4)
C10_4 H10A_4 0.9800
C10_4 H10B_4 0.9800
C10_4 H10C_4 0.9800
O1 S1_6 1.488(2)
O1 S1_5 1.496(2)
S1_5 O2_5 1.363(3)
S1_5 O3_5 1.365(3)
S1_5 C1_5 1.799(4)
C1_5 F2_5 1.300(3)
C1_5 F1_5 1.300(3)
C1_5 F3_5 1.300(3)
S1_6 O2_6 1.363(3)
S1_6 O3_6 1.364(3)
S1_6 C1_6 1.799(4)
C1_6 F2_6 1.300(3)
C1_6 F1_6 1.300(3)
C1_6 F3_6 1.300(3)

loop_
_geom_torsion_atom_site_label_1
_geom_torsion_atom_site_label_2
_geom_torsion_atom_site_label_3
_geom_torsion_atom_site_label_4
_geom_torsion
C1_3 P1 C1_1 C6_1 -179.21(19)
C1_2 P1 C1_1 C6_1 61.8(2)
C1_3 P1 C1_1 C2_1 -56.4(2)
C1_2 P1 C1_1 C2_1 -175.4(2)
C6_1 C1_1 C2_1 C3_1 -54.8(3)
P1 C1_1 C2_1 C3_1 -177.4(2)
C1_1 C2_1 C3_1 C4_1 56.6(4)
C2_1 C3_1 C4_1 C5_1 -56.8(4)
C3_1 C4_1 C5_1 C6_1 55.9(4)
C4_1 C5_1 C6_1 C1_1 -55.0(4)
C2_1 C1_1 C6_1 C5_1 54.0(3)
P1 C1_1 C6_1 C5_1 177.6(2)
C1_1 P1 C1_2 C6_2 175.4(2)
C1_3 P1 C1_2 C6_2 60.6(2)
C1_1 P1 C1_2 C2_2 44.9(2)
C1_3 P1 C1_2 C2_2 -70.0(2)
C6_2 C1_2 C2_2 C3_2 55.8(3)
P1 C1_2 C2_2 C3_2 -172.4(2)
C1_2 C2_2 C3_2 C4_2 -54.2(4)
C2_2 C3_2 C4_2 C5_2 54.3(4)
C3_2 C4_2 C5_2 C6_2 -55.7(4)
C4_2 C5_2 C6_2 C1_2 57.6(3)
C2_2 C1_2 C6_2 C5_2 -57.7(3)
P1 C1_2 C6_2 C5_2 168.7(2)
C1_1 P1 C1_3 C2_3 -63.7(2)
C1_2 P1 C1_3 C2_3 49.8(2)
C1_1 P1 C1_3 C6_3 168.12(18)
C1_2 P1 C1_3 C6_3 -78.4(2)
C6_3 C1_3 C2_3 C3_3 -55.2(3)
P1 C1_3 C2_3 C3_3 176.2(2)
C1_3 C2_3 C3_3 C4_3 56.0(3)
C2_3 C3_3 C4_3 C5_3 -56.3(3)
C3_3 C4_3 C5_3 C6_3 56.4(3)
C4_3 C5_3 C6_3 C1_3 -55.9(3)
C2_3 C1_3 C6_3 C5_3 55.0(3)
P1 C1_3 C6_3 C5_3 -173.96(19)
O6_4 C2_4 C3_4 C4_4 0.1(3)
C1_4 C2_4 C3_4 C4_4 159.3(3)
C2_4 C3_4 C4_4 C5_4 0.1(4)
C3_4 C4_4 C5_4 O6_4 -0.4(4)
C3_4 C4_4 C5_4 C7_4 -178.9(3)
C3_4 C2_4 O6_4 C5_4 -0.4(3)
C1_4 C2_4 O6_4 C5_4 -161.2(3)
C4_4 C5_4 O6_4 C2_4 0.5(3)
C7_4 C5_4 O6_4 C2_4 179.2(3)
C4_4 C5_4 C7_4 O8_4 -179.9(4)
O6_4 C5_4 C7_4 O8_4 1.7(5)
C4_4 C5_4 C7_4 O9_4 -0.3(5)
O6_4 C5_4 C7_4 O9_4 -178.7(3)
O8_4 C7_4 O9_4 C10_4 -1.6(5)
C5_4 C7_4 O9_4 C10_4 178.8(3)
S1_6 O1 S1_5 O2_5 64.5(4)
S1_6 O1 S1_5 O3_5 -165.2(3)
S1_6 O1 S1_5 C1_5 -52.40(19)
O2_5 S1_5 C1_5 F2_5 -176.9(6)
O3_5 S1_5 C1_5 F2_5 69.2(6)
O1 S1_5 C1_5 F2_5 -50.6(5)
O2_5 S1_5 C1_5 F1_5 55.1(7)
O3_5 S1_5 C1_5 F1_5 -58.9(6)
O1 S1_5 C1_5 F1_5 -178.7(5)
O2_5 S1_5 C1_5 F3_5 -65.6(6)
O3_5 S1_5 C1_5 F3_5 -179.5(5)
O1 S1_5 C1_5 F3_5 60.7(5)
S1_5 O1 S1_6 O2_6 -61.4(4)
S1_5 O1 S1_6 O3_6 166.8(4)
S1_5 O1 S1_6 C1_6 51.3(2)
O2_6 S1_6 C1_6 F2_6 177.9(7)
O3_6 S1_6 C1_6 F2_6 -67.5(6)
O1 S1_6 C1_6 F2_6 60.2(6)
O2_6 S1_6 C1_6 F1_6 -54.0(8)
O3_6 S1_6 C1_6 F1_6 60.7(8)
O1 S1_6 C1_6 F1_6 -171.6(6)
O2_6 S1_6 C1_6 F3_6 69.6(6)
O3_6 S1_6 C1_6 F3_6 -175.7(6)
O1 S1_6 C1_6 F3_6 -48.1(5)
